data_7243181
loop_
_publ_author_name
'Vu\<sak, Darko'
'Smre\<cki, Neven'
'Muratovi\'c, Senada'
'\<Zili\'c, Dijana'
'Prugove\<cki, Biserka'
'Matkovi\'c-\<Calogovi\'c, Dubravka'

_publ_section_title
;
 Structural diversity in the coordination compounds of cobalt, nickel and
 copper with N-alkylglycinates: crystallographic and ESR study in the
 solid state
;
_journal_issue 38
_journal_name_full 'RSC Advances'
_journal_page_first 23779
_journal_page_last 23790
_journal_paper_doi 10.1039/D1RA04219J
_journal_volume 11
_journal_year 2021
_chemical_formula_moiety 'C6 H12 Cu N2 O4'
_chemical_formula_sum 'C6 H12 Cu N2 O4'
_chemical_formula_weight 239.72
_chemical_name_common catena-[bis(\m-N-sarcosinato)copper(ii)]
_chemical_name_systematic catena-[bis(\m-N-methylglycinato)copper(ii)]
_space_group_crystal_system monoclinic
_space_group_IT_number 14
_space_group_name_Hall '-P 2ybc'
_space_group_name_H-M_alt 'P 1 21/c 1'
_atom_sites_solution_hydrogens geom
_audit_creation_method SHELXL-2017/1
_audit_update_record
;
2021-05-18 deposited with the CCDC.	2021-07-01 downloaded from the CCDC.
;
_cell_angle_alpha 90
_cell_angle_beta 90.522(2)
_cell_angle_gamma 90
_cell_formula_units_Z 2
_cell_length_a 7.93670(10)
_cell_length_b 5.99530(10)
_cell_length_c 9.0214(2)
_cell_measurement_reflns_used 7885
_cell_measurement_temperature 295(2)
_cell_measurement_theta_max 79.1430
_cell_measurement_theta_min 5.5040
_cell_volume 429.247(13)
_computing_cell_refinement 'CrysAlisPro 1.171.41.92a (Rigaku OD, 2020)'
_computing_data_collection 'CrysAlisPro 1.171.41.92a (Rigaku OD, 2020)'
_computing_data_reduction 'CrysAlisPro 1.171.41.92a (Rigaku OD, 2020)'
_computing_molecular_graphics 'MERCURY (C.F. Macrae et al., 2008)'
_computing_publication_material 'SHELXL-2014/7 (Sheldrick, 2014)'
_computing_structure_refinement 'SHELXL-2017/1 (Sheldrick, 2017)'
_computing_structure_solution 'SHELXT 2018/2 (Sheldrick, 2018)'
_diffrn_ambient_temperature 295(2)
_diffrn_detector_area_resol_mean 10.0000
_diffrn_measured_fraction_theta_full 0.999
_diffrn_measured_fraction_theta_max 0.995
_diffrn_measurement_device_type 'XtaLAB Synergy, Dualflex, HyPix'
_diffrn_measurement_method '\w scans'
_diffrn_radiation_type CuK\a
_diffrn_radiation_wavelength 1.54184
_diffrn_reflns_av_R_equivalents 0.0340
_diffrn_reflns_av_unetI/netI 0.0145
_diffrn_reflns_Laue_measured_fraction_full 0.999
_diffrn_reflns_Laue_measured_fraction_max 0.995
_diffrn_reflns_limit_h_max 9
_diffrn_reflns_limit_h_min -9
_diffrn_reflns_limit_k_max 7
_diffrn_reflns_limit_k_min -7
_diffrn_reflns_limit_l_max 11
_diffrn_reflns_limit_l_min -10
_diffrn_reflns_number 10596
_diffrn_reflns_point_group_measured_fraction_full 0.999
_diffrn_reflns_point_group_measured_fraction_max 0.995
_diffrn_reflns_theta_full 67.684
_diffrn_reflns_theta_max 74.864
_diffrn_reflns_theta_min 5.574
_diffrn_source 'micro-focus sealed X-ray tube'
_exptl_absorpt_coefficient_mu 3.531
_exptl_absorpt_correction_T_max 1.00000
_exptl_absorpt_correction_T_min 0.75237
_exptl_absorpt_correction_type multi-scan
_exptl_absorpt_process_details
;
CrysAlisPro 1.171.41.93a (Rigaku Oxford Diffraction, 2020)
Empirical absorption correction using spherical harmonics,
implemented in SCALE3 ABSPACK scaling algorithm.
;
_exptl_crystal_colour blue
_exptl_crystal_density_diffrn 1.855
_exptl_crystal_description prism
_exptl_crystal_F_000 246
_exptl_crystal_recrystallization_method 'Re-crystallisation from solvent'
_exptl_crystal_size_max 0.053
_exptl_crystal_size_mid 0.044
_exptl_crystal_size_min 0.014
_refine_diff_density_max 0.567
_refine_diff_density_min -0.486
_refine_diff_density_rms 0.079
_refine_ls_extinction_method none
_refine_ls_goodness_of_fit_ref 1.089
_refine_ls_hydrogen_treatment constr
_refine_ls_matrix_type full
_refine_ls_number_parameters 61
_refine_ls_number_reflns 876
_refine_ls_number_restraints 0
_refine_ls_restrained_S_all 1.089
_refine_ls_R_factor_all 0.0313
_refine_ls_R_factor_gt 0.0303
_refine_ls_shift/su_max 0.000
_refine_ls_shift/su_mean 0.000
_refine_ls_structure_factor_coef Fsqd
_refine_ls_weighting_details 'w=1/[\s^2^(Fo^2^)+(0.0626P)^2^+0.1678P] where P=(Fo^2^+2Fc^2^)/3'
_refine_ls_weighting_scheme calc
_refine_ls_wR_factor_gt 0.0897
_refine_ls_wR_factor_ref 0.0907
_reflns_Friedel_coverage 0.000
_reflns_number_gt 826
_reflns_number_total 876
_reflns_threshold_expression 'I > 2\s(I)'
_cod_data_source_file d1ra04219j2.cif
_cod_data_source_block '[Cu(Sar)2]n'
_cod_original_sg_symbol_H-M 'P 21/c'
_cod_database_code 7243181
_shelx_shelxl_version_number 2017/1
_shelx_space_group_comment
;
The symmetry employed for this shelxl refinement is uniquely defined
by the following loop, which should always be used as a source of
symmetry information in preference to the above space-group names.
They are only intended as comments.
;
_shelx_estimated_absorpt_t_min 0.835
_shelx_estimated_absorpt_t_max 0.952

loop_
_space_group_symop_operation_xyz
'x, y, z'
'-x, y+1/2, -z+1/2'
'-x, -y, -z'
'x, -y-1/2, z-1/2'

loop_
_atom_site_label
_atom_site_type_symbol
_atom_site_fract_x
_atom_site_fract_y
_atom_site_fract_z
_atom_site_U_iso_or_equiv
_atom_site_adp_type
_atom_site_occupancy
_atom_site_site_symmetry_order
_atom_site_calc_flag
_atom_site_refinement_flags_posn
_atom_site_refinement_flags_adp
_atom_site_refinement_flags_occupancy
_atom_site_disorder_assembly
_atom_site_disorder_group
Cu Cu 0.500000 0.500000 0.500000 0.0283(2) Uani 1 2 d S . P . .
O1 O 0.46302(17) 0.7397(2) 0.35303(15) 0.0332(3) Uani 1 1 d . . . . .
O2 O 0.2784(2) 0.8464(3) 0.17957(18) 0.0478(4) Uani 1 1 d . . . . .
N1 N 0.30481(19) 0.3552(3) 0.39550(16) 0.0277(4) Uani 1 1 d . . . . .
H1 H 0.349727 0.275747 0.309519 0.033 Uiso 1 1 calc R U . . .
C2 C 0.2044(3) 0.5441(4) 0.3387(2) 0.0305(4) Uani 1 1 d . . . . .
H2A H 0.134351 0.603177 0.417031 0.037 Uiso 1 1 calc R U . . .
H2B H 0.131404 0.494139 0.258547 0.037 Uiso 1 1 calc R U . . .
C1 C 0.3224(2) 0.7249(3) 0.2830(2) 0.0313(4) Uani 1 1 d . . . . .
C3 C 0.2027(3) 0.1954(4) 0.4794(2) 0.0376(5) Uani 1 1 d . . . . .
H3A H 0.273017 0.075697 0.514120 0.056 Uiso 1 1 calc R U . . .
H3B H 0.152997 0.269590 0.562610 0.056 Uiso 1 1 calc R U . . .
H3C H 0.115267 0.136595 0.416419 0.056 Uiso 1 1 calc R U . . .

loop_
_atom_site_aniso_label
_atom_site_aniso_U_11
_atom_site_aniso_U_22
_atom_site_aniso_U_33
_atom_site_aniso_U_23
_atom_site_aniso_U_13
_atom_site_aniso_U_12
Cu 0.0292(3) 0.0326(3) 0.0229(3) 0.00575(12) -0.00495(18) -0.00349(13)
O1 0.0343(7) 0.0377(7) 0.0276(7) 0.0077(5) -0.0033(5) -0.0033(6)
O2 0.0488(9) 0.0555(10) 0.0391(8) 0.0198(7) -0.0101(7) -0.0026(7)
N1 0.0296(7) 0.0331(8) 0.0205(7) -0.0005(6) 0.0003(6) -0.0008(6)
C2 0.0278(10) 0.0383(9) 0.0253(9) -0.0003(8) -0.0022(7) 0.0013(8)
C1 0.0343(9) 0.0355(10) 0.0242(9) 0.0024(7) 0.0001(7) 0.0028(7)
C3 0.0392(10) 0.0378(10) 0.0358(10) 0.0032(8) 0.0000(8) -0.0075(8)

loop_
_atom_type_symbol
_atom_type_description
_atom_type_scat_dispersion_real
_atom_type_scat_dispersion_imag
_atom_type_scat_source
C C 0.0181 0.0091 'International Tables Vol C Tables 4.2.6.8 and 6.1.1.4'
H H 0.0000 0.0000 'International Tables Vol C Tables 4.2.6.8 and 6.1.1.4'
N N 0.0311 0.0180 'International Tables Vol C Tables 4.2.6.8 and 6.1.1.4'
O O 0.0492 0.0322 'International Tables Vol C Tables 4.2.6.8 and 6.1.1.4'
Cu Cu -1.9646 0.5888 'International Tables Vol C Tables 4.2.6.8 and 6.1.1.4'

loop_
_geom_angle_atom_site_label_1
_geom_angle_atom_site_label_2
_geom_angle_atom_site_label_3
_geom_angle
_geom_angle_site_symmetry_1
_geom_angle_site_symmetry_3
_geom_angle_publ_flag
O1 Cu O1 180.0 . 3_666 ?
O1 Cu N1 96.31(6) . 3_666 ?
O1 Cu N1 83.69(6) 3_666 3_666 ?
O1 Cu N1 83.69(6) . . ?
O1 Cu N1 96.31(6) 3_666 . ?
N1 Cu N1 180.0 3_666 . ?
C1 O1 Cu 113.84(12) . . ?
C2 N1 C3 112.39(16) . . ?
C2 N1 Cu 104.10(12) . . ?
C3 N1 Cu 117.89(12) . . ?
C2 N1 H1 107.3 . . ?
C3 N1 H1 107.3 . . ?
Cu N1 H1 107.3 . . ?
N1 C2 C1 109.28(16) . . ?
N1 C2 H2A 109.8 . . ?
C1 C2 H2A 109.8 . . ?
N1 C2 H2B 109.8 . . ?
C1 C2 H2B 109.8 . . ?
H2A C2 H2B 108.3 . . ?
O2 C1 O1 124.90(19) . . ?
O2 C1 C2 120.07(18) . . ?
O1 C1 C2 115.02(16) . . ?
N1 C3 H3A 109.5 . . ?
N1 C3 H3B 109.5 . . ?
H3A C3 H3B 109.5 . . ?
N1 C3 H3C 109.5 . . ?
H3A C3 H3C 109.5 . . ?
H3B C3 H3C 109.5 . . ?

loop_
_geom_bond_atom_site_label_1
_geom_bond_atom_site_label_2
_geom_bond_distance
_geom_bond_site_symmetry_2
_geom_bond_publ_flag
Cu O1 1.9755(13) . ?
Cu O1 1.9755(13) 3_666 ?
Cu N1 2.0040(15) 3_666 ?
Cu N1 2.0040(15) . ?
O1 C1 1.281(2) . ?
O2 C1 1.232(2) . ?
N1 C2 1.474(3) . ?
N1 C3 1.469(2) . ?
N1 H1 0.9800 . ?
C2 C1 1.521(3) . ?
C2 H2A 0.9700 . ?
C2 H2B 0.9700 . ?
C3 H3A 0.9600 . ?
C3 H3B 0.9600 . ?
C3 H3C 0.9600 . ?
